data_7231964
loop_
_publ_author_name
'Kobayashi, Jun'
'Misawa, Toshiyuki'
'Umeda, Chihiro'
'Isono, Toru'
'Ono, Seiji'
'Naruke, Haruo'
'Okamura, Yosuke'
'Koguchi, Shinichi'
'Higuchi, Masashi'
'Nagase, Yu'
'Ito, Takeru'

_publ_section_title
;
 Controlled introduction of metal cations into polymerizable ionic
 liquid-polyoxomolybdate hybrid crystals
;
_journal_issue 4
_journal_name_full CrystEngComm
_journal_page_first 629
_journal_paper_doi 10.1039/C8CE01658E
_journal_volume 21
_journal_year 2019
_chemical_formula_moiety 'C30 H45 Mo8 N6 Na O32'
_chemical_formula_sum 'C30 H45 Mo8 N6 Na O32'
_chemical_formula_weight 1792.22
_space_group_crystal_system triclinic
_space_group_IT_number 2
_space_group_name_Hall '-P 1'
_space_group_name_H-M_alt 'P -1'
_symmetry_space_group_name_Hall '-P 1'
_symmetry_space_group_name_H-M 'P -1'
_atom_sites_solution_hydrogens geom
_atom_sites_solution_primary direct
_atom_sites_solution_secondary difmap
_audit_update_record
;
2018-09-28 deposited with the CCDC.
2018-12-07 downloaded from the CCDC.
;
_cell_angle_alpha 112.2762(14)
_cell_angle_beta 93.2135(15)
_cell_angle_gamma 105.0974(15)
_cell_formula_units_Z 2
_cell_length_a 12.4487(7)
_cell_length_b 14.0216(8)
_cell_length_c 17.0849(9)
_cell_measurement_reflns_used 22201
_cell_measurement_temperature 193
_cell_measurement_theta_max 27.47
_cell_measurement_theta_min 3.01
_cell_volume 2624.1(3)
_computing_cell_refinement 'RAPID AUTO (Rigaku, 2002)'
_computing_data_collection 'RAPID AUTO (Rigaku, 2002)'
_computing_data_reduction 'RAPID AUTO (Rigaku, 2002)'
_computing_molecular_graphics 'CrystalStructure 4.3'
_computing_publication_material 'CrystalStructure 4.3 (Rigaku, 2018)'
_computing_structure_refinement 'SHELXL Version 2014/7 (Sheldrick, 2008)'
_computing_structure_solution 'Superflip (Palatinus, et al., 2007)'
_diffrn_ambient_temperature 193
_diffrn_detector_area_resol_mean 10.000
_diffrn_measured_fraction_theta_full 0.998
_diffrn_measured_fraction_theta_max 0.995
_diffrn_measurement_device_type 'Rigaku R-AXIS RAPID'
_diffrn_measurement_method \w
_diffrn_radiation_type 'Mo K\a'
_diffrn_radiation_wavelength 0.71075
_diffrn_reflns_av_R_equivalents 0.0712
_diffrn_reflns_av_unetI/netI 0.0643
_diffrn_reflns_Laue_measured_fraction_full 0.998
_diffrn_reflns_Laue_measured_fraction_max 0.995
_diffrn_reflns_limit_h_max 16
_diffrn_reflns_limit_h_min -16
_diffrn_reflns_limit_k_max 18
_diffrn_reflns_limit_k_min -18
_diffrn_reflns_limit_l_max 22
_diffrn_reflns_limit_l_min -19
_diffrn_reflns_number 41831
_diffrn_reflns_point_group_measured_fraction_full 0.998
_diffrn_reflns_point_group_measured_fraction_max 0.995
_diffrn_reflns_theta_full 25.242
_diffrn_reflns_theta_max 27.469
_diffrn_reflns_theta_min 3.010
_diffrn_standards_number 0
_exptl_absorpt_coefficient_mu 1.951
_exptl_absorpt_correction_T_max 0.907
_exptl_absorpt_correction_T_min 0.849
_exptl_absorpt_correction_type numerical
_exptl_absorpt_process_details 'NUMABS (Rigaku, 1999)'
_exptl_crystal_colour colorless
_exptl_crystal_density_diffrn 2.268
_exptl_crystal_density_method 'not measured'
_exptl_crystal_description platelet
_exptl_crystal_F_000 1740.00
_exptl_crystal_size_max 0.200
_exptl_crystal_size_mid 0.100
_exptl_crystal_size_min 0.050
_refine_diff_density_max 3.90
_refine_diff_density_min -3.88
_refine_ls_extinction_method none
_refine_ls_goodness_of_fit_ref 1.070
_refine_ls_hydrogen_treatment constr
_refine_ls_number_parameters 700
_refine_ls_number_reflns 11944
_refine_ls_number_restraints 0
_refine_ls_R_factor_all 0.0998
_refine_ls_R_factor_gt 0.0768
_refine_ls_shift/su_max 0.000
_refine_ls_structure_factor_coef Fsqd
_refine_ls_weighting_details 'w = 1/[\s^2^(Fo^2^)+(0.0396P)^2^+40.1161P] where P=(Fo^2^+2Fc^2^)/3'
_refine_ls_weighting_scheme calc
_refine_ls_wR_factor_gt 0.1602
_refine_ls_wR_factor_ref 0.1742
_reflns_Friedel_coverage 0.000
_reflns_number_gt 9043
_reflns_number_total 11944
_reflns_threshold_expression F^2^>2.0\s(F^2^)
_cod_data_source_file c8ce01658e1.cif
_cod_data_source_block 150210
_cod_depositor_comments 'Adding full bibliography for 7231962--7231964.cif.'
_cod_database_code 7231964
_150210
;
PROBLEM: Check Calcd Resid. Dens. 1.02A From Mo8 -3.72 eA-3
RESPONSE: There is no twin law detected for this structure.  The chemical 
components including molecular structures are supported by infrared spectra 
and CHN elemental analysis.  Therefore, all atoms are assigned accurately 
and no model error is included.  The larger residual density and atomic 
displacement parameters are observed only near the ab plane of the unit 
cell.  A kind of molecular misfit may occur around the ab plane at the 
measured temperature, which might be a reason of the large residual density 
around one metal atom.
;

loop_
_space_group_symop_id
_space_group_symop_operation_xyz
1 +X,+Y,+Z
2 -X,-Y,-Z

loop_
_atom_site_label
_atom_site_type_symbol
_atom_site_fract_x
_atom_site_fract_y
_atom_site_fract_z
_atom_site_U_iso_or_equiv
_atom_site_adp_type
_atom_site_occupancy
_atom_site_site_symmetry_order
_atom_site_calc_flag
_atom_site_refinement_flags_posn
_atom_site_refinement_flags_adp
Mo1 Mo 0.39963(6) 1.03461(6) 0.44787(4) 0.02520(16) Uani 1 1 d . .
Mo2 Mo 0.30896(6) 0.83588(6) 0.50067(5) 0.02825(17) Uani 1 1 d . .
Mo3 Mo 0.56177(7) 0.91819(6) 0.33300(5) 0.02981(18) Uani 1 1 d . .
Mo4 Mo 0.47477(7) 0.71655(6) 0.38707(5) 0.03321(19) Uani 1 1 d . .
Mo5 Mo 0.12536(6) 0.49179(7) 0.04548(5) 0.03248(19) Uani 1 1 d . .
Mo6 Mo -0.05791(7) 0.53832(10) 0.16531(5) 0.0529(3) Uani 1 1 d . .
Mo7 Mo 0.13822(11) 0.70361(9) 0.00977(7) 0.0673(4) Uani 1 1 d . .
Mo8 Mo -0.04920(14) 0.75070(11) 0.12986(7) 0.0956(6) Uani 1 1 d . .
Na1 Na 0.2350(3) 0.7609(3) 0.2534(2) 0.0415(9) Uani 1 1 d . .
O1 O 0.3984(5) 1.1686(5) 0.4920(4) 0.0334(14) Uani 1 1 d . .
O2 O 0.5322(5) 1.0599(5) 0.3935(3) 0.0276(12) Uani 1 1 d . .
O3 O 0.3239(5) 0.9926(5) 0.5328(3) 0.0279(12) Uani 1 1 d . .
O4 O 0.2968(5) 0.9696(5) 0.3604(4) 0.0341(14) Uani 1 1 d . .
O5 O 0.4533(5) 0.8983(4) 0.4378(3) 0.0268(12) Uani 1 1 d . .
O6 O 0.6663(6) 0.9551(6) 0.2817(4) 0.0445(16) Uani 1 1 d . .
O7 O 0.2370(5) 0.8171(5) 0.5785(4) 0.0379(15) Uani 1 1 d . .
O8 O 0.2088(5) 0.7870(5) 0.4113(4) 0.0363(14) Uani 1 1 d . .
O9 O 0.3840(5) 0.7293(5) 0.4763(4) 0.0341(14) Uani 1 1 d . .
O10 O 0.5881(5) 0.7959(5) 0.3441(4) 0.0349(14) Uani 1 1 d . .
O11 O 0.4429(6) 0.8577(5) 0.2569(4) 0.0392(15) Uani 1 1 d . .
O12 O 0.3682(6) 0.6683(6) 0.3023(4) 0.0444(16) Uani 1 1 d . .
O13 O 0.5209(7) 0.6098(6) 0.3791(5) 0.0496(18) Uani 1 1 d . .
O14 O 0.1670(8) 0.3786(8) -0.0080(5) 0.075(3) Uani 1 1 d . .
O15 O 0.0094(6) 0.4263(5) 0.0956(4) 0.0446(17) Uani 1 1 d . .
O16 O 0.1721(6) 0.5610(7) -0.0328(4) 0.0507(19) Uani 1 1 d . .
O17 O 0.2302(5) 0.5712(6) 0.1313(4) 0.0433(17) Uani 1 1 d . .
O18 O 0.0240(5) 0.5968(5) 0.0680(3) 0.0281(12) Uani 1 1 d . .
O19 O -0.1462(8) 0.4674(11) 0.2095(5) 0.117(5) Uani 1 1 d . .
O20 O 0.1971(11) 0.7523(10) -0.0595(7) 0.132(6) Uani 1 1 d . .
O21 O 0.2357(8) 0.7636(7) 0.1014(5) 0.075(3) Uani 1 1 d . .
O22 O 0.0274(10) 0.7742(6) 0.0413(6) 0.095(4) Uani 1 1 d . .
O23 O -0.1294(8) 0.6378(9) 0.1685(5) 0.083(3) Uani 1 1 d . .
O24 O 0.0575(6) 0.6155(6) 0.2428(4) 0.0469(18) Uani 1 1 d . .
O25 O 0.0591(10) 0.8187(8) 0.2156(6) 0.102(4) Uani 1 1 d . .
O26 O -0.1351(15) 0.8278(13) 0.1438(7) 0.198(10) Uani 1 1 d . .
O27 O 0.4036(12) 0.1189(9) -0.0085(12) 0.141(7) Uani 1 1 d . .
O28 O 0.4837(15) 0.0930(10) 0.0979(12) 0.185(9) Uani 1 1 d . .
O29 O -0.1122(6) 0.6132(6) 0.4769(5) 0.0477(17) Uani 1 1 d . .
O30 O -0.2707(7) 0.5045(7) 0.4897(6) 0.069(2) Uani 1 1 d . .
O31 O 0.3007(6) 0.2929(6) 0.3062(4) 0.0457(17) Uani 1 1 d . .
O32 O 0.1360(7) 0.1938(8) 0.3203(6) 0.068(2) Uani 1 1 d . .
N1 N 0.5003(10) 0.3343(10) -0.0022(8) 0.074(3) Uani 1 1 d . .
N2 N 0.5366(9) 0.4888(9) 0.1097(7) 0.066(3) Uani 1 1 d . .
N3 N -0.0754(6) 0.8128(6) 0.4650(5) 0.0368(18) Uani 1 1 d . .
N4 N -0.0053(7) 0.9371(7) 0.5913(6) 0.047(2) Uani 1 1 d . .
N5 N 0.5413(7) 0.3277(6) 0.3357(5) 0.0381(18) Uani 1 1 d . .
N6 N 0.6490(7) 0.2498(7) 0.2582(5) 0.0422(19) Uani 1 1 d . .
C1 C 0.5874(13) 0.4225(12) 0.0546(9) 0.073(4) Uani 1 1 d . .
H1 H 0.6662 0.4343 0.0551 0.087 Uiso 1 1 calc R U
C2 C 0.4258(12) 0.4494(14) 0.0901(11) 0.079(4) Uani 1 1 d . .
H2 H 0.3739 0.4826 0.1196 0.095 Uiso 1 1 calc R U
C3 C 0.3968(13) 0.3486(14) 0.0170(12) 0.088(5) Uani 1 1 d . .
H3 H 0.3234 0.3017 -0.0120 0.106 Uiso 1 1 calc R U
C4 C 0.586(2) 0.5966(14) 0.1656(19) 0.27(2) Uani 1 1 d . .
H4A H 0.5536 0.6423 0.1463 0.324 Uiso 1 1 calc R U
H4B H 0.6676 0.6168 0.1663 0.324 Uiso 1 1 calc R U
H4C H 0.5713 0.6068 0.2235 0.324 Uiso 1 1 calc R U
C5 C 0.4953(18) 0.2423(11) -0.0790(9) 0.110(7) Uani 1 1 d . .
H5A H 0.5561 0.2607 -0.1106 0.133 Uiso 1 1 calc R U
H5B H 0.4214 0.2158 -0.1172 0.133 Uiso 1 1 calc R U
C6 C 0.5111(14) 0.1569(11) -0.0479(15) 0.126(9) Uani 1 1 d . .
H6A H 0.5801 0.1879 -0.0037 0.151 Uiso 1 1 calc R U
H6B H 0.5197 0.0942 -0.0965 0.151 Uiso 1 1 calc R U
C7 C 0.401(2) 0.0865(13) 0.0540(18) 0.151(12) Uani 1 1 d . .
C8 C 0.279(2) 0.0449(13) 0.0718(15) 0.128(9) Uani 1 1 d . .
C9 C 0.267(3) 0.0237(15) 0.1430(15) 0.160(12) Uani 1 1 d . .
H9A H 0.1934 -0.0027 0.1539 0.192 Uiso 1 1 calc R U
H9B H 0.3316 0.0353 0.1816 0.192 Uiso 1 1 calc R U
C10 C 0.1869(19) 0.0297(15) 0.0109(13) 0.130(8) Uani 1 1 d . .
H10A H 0.1945 -0.0173 -0.0466 0.156 Uiso 1 1 calc R U
H10B H 0.1865 0.1000 0.0119 0.156 Uiso 1 1 calc R U
H10C H 0.1160 -0.0039 0.0255 0.156 Uiso 1 1 calc R U
C11 C 0.0037(8) 0.8472(8) 0.5323(6) 0.043(2) Uani 1 1 d . .
H11 H 0.0585 0.8128 0.5376 0.051 Uiso 1 1 calc R U
C12 C -0.0949(9) 0.9592(9) 0.5617(8) 0.054(3) Uani 1 1 d . .
H12 H -0.1210 1.0188 0.5919 0.065 Uiso 1 1 calc R U
C13 C -0.1413(8) 0.8821(9) 0.4815(8) 0.048(3) Uani 1 1 d . .
H13 H -0.2049 0.8766 0.4448 0.057 Uiso 1 1 calc R U
C14 C 0.0652(11) 0.9988(10) 0.6763(8) 0.067(4) Uani 1 1 d . .
H14A H 0.1264 0.9680 0.6806 0.081 Uiso 1 1 calc R U
H14B H 0.0192 0.9952 0.7204 0.081 Uiso 1 1 calc R U
H14C H 0.0974 1.0744 0.6849 0.081 Uiso 1 1 calc R U
C15 C -0.0987(8) 0.7102(8) 0.3899(7) 0.045(2) Uani 1 1 d . .
H15A H -0.0268 0.6950 0.3772 0.053 Uiso 1 1 calc R U
H15B H -0.1352 0.7157 0.3394 0.053 Uiso 1 1 calc R U
C16 C -0.1753(9) 0.6184(8) 0.4058(7) 0.048(3) Uani 1 1 d . .
H16A H -0.2467 0.6333 0.4207 0.057 Uiso 1 1 calc R U
H16B H -0.1933 0.5494 0.3543 0.057 Uiso 1 1 calc R U
C17 C -0.1715(9) 0.5521(8) 0.5149(7) 0.046(2) Uani 1 1 d . .
C18 C -0.0994(10) 0.5536(8) 0.5873(7) 0.048(3) Uani 1 1 d . .
C19 C -0.1490(12) 0.4900(10) 0.6254(9) 0.072(4) Uani 1 1 d . .
H19A H -0.2260 0.4476 0.6055 0.087 Uiso 1 1 calc R U
H19B H -0.1070 0.4875 0.6724 0.087 Uiso 1 1 calc R U
C20 C 0.0207(9) 0.6217(10) 0.6131(8) 0.058(3) Uani 1 1 d . .
H20A H 0.0247 0.6982 0.6358 0.069 Uiso 1 1 calc R U
H20B H 0.0587 0.6044 0.5631 0.069 Uiso 1 1 calc R U
H20C H 0.0581 0.6072 0.6576 0.069 Uiso 1 1 calc R U
C21 C 0.5904(9) 0.2511(9) 0.3199(7) 0.047(3) Uani 1 1 d . .
H21 H 0.5844 0.2043 0.3487 0.056 Uiso 1 1 calc R U
C22 C 0.6343(11) 0.3266(9) 0.2318(8) 0.058(3) Uani 1 1 d . .
H22 H 0.6664 0.3427 0.1874 0.069 Uiso 1 1 calc R U
C23 C 0.5676(12) 0.3744(10) 0.2786(8) 0.065(4) Uani 1 1 d . .
H23 H 0.5424 0.4307 0.2739 0.078 Uiso 1 1 calc R U
C24 C 0.7142(11) 0.1754(12) 0.2203(8) 0.064(3) Uani 1 1 d . .
H24A H 0.6756 0.1244 0.1620 0.076 Uiso 1 1 calc R U
H24B H 0.7208 0.1353 0.2555 0.076 Uiso 1 1 calc R U
H24C H 0.7898 0.2168 0.2180 0.076 Uiso 1 1 calc R U
C25 C 0.4730(9) 0.3588(9) 0.4033(6) 0.043(2) Uani 1 1 d . .
H25A H 0.4695 0.4327 0.4151 0.051 Uiso 1 1 calc R U
H25B H 0.5097 0.3601 0.4568 0.051 Uiso 1 1 calc R U
C26 C 0.3552(8) 0.2818(9) 0.3777(6) 0.044(2) Uani 1 1 d . .
H26A H 0.3573 0.2066 0.3607 0.053 Uiso 1 1 calc R U
H26B H 0.3135 0.2995 0.4263 0.053 Uiso 1 1 calc R U
C27 C 0.1878(10) 0.2426(10) 0.2834(7) 0.050(3) Uani 1 1 d . .
C28 C 0.1417(11) 0.2528(11) 0.2056(8) 0.062(3) Uani 1 1 d . .
C29 C 0.0316(13) 0.2028(15) 0.1730(10) 0.093(5) Uani 1 1 d . .
H29A H -0.0013 0.2099 0.1247 0.112 Uiso 1 1 calc R U
H29B H -0.0136 0.1602 0.1981 0.112 Uiso 1 1 calc R U
C30 C 0.2170(14) 0.3196(13) 0.1710(9) 0.085(5) Uani 1 1 d . .
H30A H 0.2812 0.2921 0.1564 0.101 Uiso 1 1 calc R U
H30B H 0.2446 0.3945 0.2141 0.101 Uiso 1 1 calc R U
H30C H 0.1758 0.3171 0.1194 0.101 Uiso 1 1 calc R U

loop_
_atom_site_aniso_label
_atom_site_aniso_U_11
_atom_site_aniso_U_22
_atom_site_aniso_U_33
_atom_site_aniso_U_23
_atom_site_aniso_U_13
_atom_site_aniso_U_12
Mo1 0.0274(4) 0.0278(4) 0.0228(3) 0.0092(3) 0.0037(3) 0.0140(3)
Mo2 0.0281(4) 0.0285(4) 0.0285(4) 0.0107(3) 0.0045(3) 0.0107(3)
Mo3 0.0350(4) 0.0333(4) 0.0215(3) 0.0072(3) 0.0057(3) 0.0169(3)
Mo4 0.0384(4) 0.0272(4) 0.0309(4) 0.0053(3) 0.0044(3) 0.0151(3)
Mo5 0.0263(4) 0.0459(5) 0.0236(4) 0.0066(3) 0.0021(3) 0.0204(3)
Mo6 0.0284(4) 0.0931(8) 0.0212(4) 0.0127(4) 0.0075(3) 0.0084(5)
Mo7 0.0784(8) 0.0549(6) 0.0451(6) 0.0293(5) -0.0241(5) -0.0239(6)
Mo8 0.1308(12) 0.0859(9) 0.0466(6) -0.0267(6) -0.0385(7) 0.0883(9)
Na1 0.038(2) 0.042(2) 0.036(2) 0.0078(17) 0.0053(16) 0.0117(17)
O1 0.036(3) 0.033(3) 0.037(3) 0.016(3) 0.008(3) 0.018(3)
O2 0.033(3) 0.031(3) 0.023(3) 0.010(2) 0.004(2) 0.017(3)
O3 0.029(3) 0.034(3) 0.024(3) 0.011(2) 0.007(2) 0.016(3)
O4 0.035(3) 0.039(4) 0.029(3) 0.013(3) 0.003(3) 0.016(3)
O5 0.031(3) 0.029(3) 0.022(3) 0.007(2) 0.004(2) 0.017(2)
O6 0.045(4) 0.053(4) 0.040(4) 0.017(3) 0.013(3) 0.023(3)
O7 0.035(4) 0.040(4) 0.043(4) 0.019(3) 0.013(3) 0.016(3)
O8 0.032(3) 0.035(3) 0.038(3) 0.012(3) 0.004(3) 0.009(3)
O9 0.038(4) 0.028(3) 0.034(3) 0.010(3) 0.006(3) 0.012(3)
O10 0.040(4) 0.031(3) 0.029(3) 0.003(3) 0.010(3) 0.017(3)
O11 0.042(4) 0.048(4) 0.023(3) 0.006(3) 0.002(3) 0.022(3)
O12 0.046(4) 0.043(4) 0.033(4) 0.006(3) -0.001(3) 0.013(3)
O13 0.063(5) 0.036(4) 0.050(4) 0.011(3) 0.012(4) 0.024(3)
O14 0.084(6) 0.097(7) 0.038(4) -0.008(4) -0.013(4) 0.076(6)
O15 0.053(4) 0.043(4) 0.027(3) 0.015(3) -0.007(3) -0.002(3)
O16 0.031(4) 0.086(6) 0.030(3) 0.024(4) 0.015(3) 0.005(4)
O17 0.027(3) 0.077(5) 0.023(3) 0.010(3) 0.003(2) 0.027(3)
O18 0.027(3) 0.031(3) 0.025(3) 0.007(2) 0.001(2) 0.014(2)
O19 0.052(6) 0.202(13) 0.036(5) 0.031(6) 0.011(4) -0.036(7)
O20 0.155(11) 0.117(9) 0.071(7) 0.068(7) -0.043(7) -0.076(8)
O21 0.081(6) 0.065(6) 0.050(5) 0.030(4) -0.021(4) -0.027(5)
O22 0.168(11) 0.035(4) 0.059(5) -0.001(4) -0.054(6) 0.039(6)
O23 0.075(6) 0.147(9) 0.033(4) 0.011(5) 0.007(4) 0.083(7)
O24 0.041(4) 0.065(5) 0.025(3) 0.009(3) 0.002(3) 0.015(3)
O25 0.153(10) 0.061(6) 0.060(6) -0.016(5) -0.049(6) 0.060(6)
O26 0.280(19) 0.201(15) 0.076(8) -0.060(8) -0.082(10) 0.215(15)
O27 0.123(11) 0.053(7) 0.222(17) 0.054(9) -0.072(11) 0.012(7)
O28 0.164(15) 0.073(9) 0.25(2) 0.050(11) -0.132(14) -0.019(9)
O29 0.045(4) 0.042(4) 0.047(4) 0.011(3) 0.008(3) 0.010(3)
O30 0.047(5) 0.073(6) 0.081(6) 0.039(5) -0.002(4) -0.001(4)
O31 0.050(4) 0.062(5) 0.042(4) 0.034(4) 0.012(3) 0.025(4)
O32 0.049(5) 0.091(7) 0.070(6) 0.046(5) 0.011(4) 0.011(5)
N1 0.072(8) 0.084(8) 0.071(7) 0.029(7) 0.015(6) 0.036(7)
N2 0.063(7) 0.064(7) 0.071(7) 0.030(6) 0.004(5) 0.016(5)
N3 0.030(4) 0.039(4) 0.040(4) 0.013(4) 0.014(3) 0.012(3)
N4 0.036(5) 0.039(5) 0.049(5) 0.002(4) 0.020(4) 0.006(4)
N5 0.040(5) 0.041(5) 0.031(4) 0.012(3) 0.008(3) 0.013(4)
N6 0.036(5) 0.052(5) 0.041(5) 0.018(4) 0.008(4) 0.018(4)
C1 0.066(9) 0.079(10) 0.068(9) 0.019(8) 0.016(7) 0.028(8)
C2 0.059(9) 0.110(12) 0.110(12) 0.065(11) 0.045(8) 0.055(9)
C3 0.059(9) 0.087(11) 0.122(14) 0.033(10) 0.024(9) 0.040(8)
C4 0.23(3) 0.064(11) 0.33(4) -0.082(17) 0.23(3) -0.057(14)
C5 0.183(19) 0.056(9) 0.045(8) -0.008(6) 0.059(10) -0.004(10)
C6 0.076(11) 0.026(7) 0.23(2) 0.009(10) 0.042(13) -0.001(7)
C7 0.15(2) 0.026(7) 0.20(3) -0.001(11) -0.103(19) -0.002(10)
C8 0.16(2) 0.035(8) 0.128(17) -0.008(9) -0.070(16) 0.017(10)
C9 0.27(3) 0.061(12) 0.119(18) 0.012(12) -0.04(2) 0.048(16)
C10 0.15(2) 0.077(13) 0.121(17) 0.016(12) -0.017(15) 0.015(13)
C11 0.033(5) 0.046(6) 0.043(6) 0.012(5) 0.012(4) 0.010(4)
C12 0.032(6) 0.048(6) 0.080(8) 0.014(6) 0.030(5) 0.020(5)
C13 0.029(5) 0.053(6) 0.067(7) 0.025(6) 0.016(5) 0.019(5)
C14 0.059(8) 0.052(7) 0.052(7) -0.007(6) 0.011(6) -0.003(6)
C15 0.036(5) 0.051(6) 0.041(5) 0.011(5) 0.008(4) 0.016(5)
C16 0.049(6) 0.040(6) 0.038(5) 0.006(4) 0.003(5) 0.006(5)
C17 0.049(7) 0.035(5) 0.043(6) 0.006(4) 0.006(5) 0.011(5)
C18 0.053(7) 0.036(5) 0.044(6) 0.011(5) 0.004(5) 0.004(5)
C19 0.074(9) 0.054(8) 0.071(9) 0.020(7) -0.014(7) 0.007(7)
C20 0.044(6) 0.057(7) 0.069(8) 0.020(6) 0.006(6) 0.022(5)
C21 0.049(6) 0.066(7) 0.042(6) 0.028(5) 0.012(5) 0.035(5)
C22 0.081(9) 0.044(6) 0.062(7) 0.031(6) 0.040(7) 0.019(6)
C23 0.109(11) 0.046(7) 0.062(8) 0.033(6) 0.043(8) 0.036(7)
C24 0.063(8) 0.103(10) 0.052(7) 0.040(7) 0.026(6) 0.054(8)
C25 0.054(6) 0.053(6) 0.030(5) 0.018(4) 0.015(4) 0.027(5)
C26 0.045(6) 0.066(7) 0.041(5) 0.036(5) 0.019(4) 0.025(5)
C27 0.046(6) 0.064(7) 0.047(6) 0.024(6) 0.008(5) 0.026(6)
C28 0.064(8) 0.083(9) 0.052(7) 0.028(7) 0.005(6) 0.042(7)
C29 0.077(11) 0.136(15) 0.068(9) 0.035(10) -0.005(8) 0.050(10)
C30 0.112(13) 0.102(12) 0.067(9) 0.054(9) 0.009(9) 0.047(10)

loop_
_atom_type_symbol
_atom_type_description
_atom_type_scat_dispersion_real
_atom_type_scat_dispersion_imag
_atom_type_scat_source
C C 0.0033 0.0016
;
International Tables for Crystallography
(Vol. C, Tables 4.2.6.8 and 6.1.1.4)
;
H H 0.0000 0.0000
;
International Tables for Crystallography
(Vol. C, Table 6.1.1.4)
;
N N 0.0061 0.0033
;
International Tables for Crystallography
(Vol. C, Tables 4.2.6.8 and 6.1.1.4)
;
Mo Mo -1.6832 0.6857
;
International Tables for Crystallography
(Vol. C, Tables 4.2.6.8 and 6.1.1.4)
;
O O 0.0106 0.0060
;
International Tables for Crystallography
(Vol. C, Tables 4.2.6.8 and 6.1.1.4)
;
Na Na 0.0362 0.0249
;
International Tables for Crystallography
(Vol. C, Tables 4.2.6.8 and 6.1.1.4)
;

loop_
_geom_angle_atom_site_label_1
_geom_angle_atom_site_label_2
_geom_angle_atom_site_label_3
_geom_angle
_geom_angle_site_symmetry_1
_geom_angle_site_symmetry_3
O4 Mo1 O1 106.1(3) . .
O4 Mo1 O2 100.2(3) . .
O1 Mo1 O2 96.3(3) . .
O4 Mo1 O3 101.4(3) . .
O1 Mo1 O3 96.1(3) . .
O2 Mo1 O3 151.0(2) . .
O4 Mo1 O5 96.9(3) . .
O1 Mo1 O5 156.9(3) . .
O2 Mo1 O5 79.8(2) . .
O3 Mo1 O5 78.6(2) . .
O4 Mo1 O5 172.1(2) . 2_676
O1 Mo1 O5 81.7(2) . 2_676
O2 Mo1 O5 77.9(2) . 2_676
O3 Mo1 O5 78.1(2) . 2_676
O5 Mo1 O5 75.2(2) . 2_676
O4 Mo1 Mo2 88.5(2) . .
O1 Mo1 Mo2 132.9(2) . .
O2 Mo1 Mo2 125.49(16) . .
O3 Mo1 Mo2 36.76(16) . .
O5 Mo1 Mo2 45.73(16) . .
O5 Mo1 Mo2 86.50(14) 2_676 .
O4 Mo1 Mo3 87.9(2) . .
O1 Mo1 Mo3 132.6(2) . .
O2 Mo1 Mo3 36.33(16) . .
O3 Mo1 Mo3 125.79(16) . .
O5 Mo1 Mo3 47.21(15) . .
O5 Mo1 Mo3 86.14(13) 2_676 .
Mo2 Mo1 Mo3 91.43(3) . .
O8 Mo2 O7 105.3(3) . .
O8 Mo2 O9 103.4(3) . .
O7 Mo2 O9 101.8(3) . .
O8 Mo2 O3 96.1(3) . .
O7 Mo2 O3 98.8(3) . .
O9 Mo2 O3 146.6(3) . .
O8 Mo2 O5 94.3(3) . .
O7 Mo2 O5 159.9(3) . .
O9 Mo2 O5 77.6(2) . .
O3 Mo2 O5 74.1(2) . .
O8 Mo2 O2 163.1(3) . 2_676
O7 Mo2 O2 88.4(3) . 2_676
O9 Mo2 O2 83.1(2) . 2_676
O3 Mo2 O2 71.5(2) . 2_676
O5 Mo2 O2 71.6(2) . 2_676
O8 Mo2 Mo1 83.9(2) . .
O7 Mo2 Mo1 134.7(2) . .
O9 Mo2 Mo1 119.39(19) . .
O3 Mo2 Mo1 35.87(16) . .
O5 Mo2 Mo1 41.81(13) . .
O2 Mo2 Mo1 79.30(14) 2_676 .
O6 Mo3 O11 105.0(3) . .
O6 Mo3 O10 102.5(3) . .
O11 Mo3 O10 100.9(3) . .
O6 Mo3 O2 100.5(3) . .
O11 Mo3 O2 97.2(3) . .
O10 Mo3 O2 145.8(2) . .
O6 Mo3 O3 93.7(3) . 2_676
O11 Mo3 O3 159.8(3) . 2_676
O10 Mo3 O3 81.8(2) . 2_676
O2 Mo3 O3 71.7(2) . 2_676
O6 Mo3 O5 164.4(3) . .
O11 Mo3 O5 90.1(3) . .
O10 Mo3 O5 77.7(2) . .
O2 Mo3 O5 73.5(2) . .
O3 Mo3 O5 70.8(2) 2_676 .
O6 Mo3 Mo1 135.5(2) . .
O11 Mo3 Mo1 82.8(2) . .
O10 Mo3 Mo1 119.28(18) . .
O2 Mo3 Mo1 35.33(17) . .
O3 Mo3 Mo1 78.60(14) 2_676 .
O5 Mo3 Mo1 41.63(13) . .
O12 Mo4 O13 105.8(3) . .
O12 Mo4 O10 97.8(3) . .
O13 Mo4 O10 102.3(3) . .
O12 Mo4 O9 98.0(3) . .
O13 Mo4 O9 103.7(3) . .
O10 Mo4 O9 144.4(2) . .
O12 Mo4 O1 161.1(3) . 2_676
O13 Mo4 O1 93.1(3) . 2_676
O10 Mo4 O1 77.7(2) . 2_676
O9 Mo4 O1 77.1(2) . 2_676
O12 Mo4 O5 91.8(3) . .
O13 Mo4 O5 162.4(3) . .
O10 Mo4 O5 74.9(2) . .
O9 Mo4 O5 72.9(2) . .
O1 Mo4 O5 69.33(19) 2_676 .
O17 Mo5 O14 104.7(3) . .
O17 Mo5 O15 102.6(3) . .
O14 Mo5 O15 97.7(4) . .
O17 Mo5 O16 99.4(3) . .
O14 Mo5 O16 95.2(4) . .
O15 Mo5 O16 150.6(3) . .
O17 Mo5 O18 97.7(3) . .
O14 Mo5 O18 157.5(3) . .
O15 Mo5 O18 78.7(3) . .
O16 Mo5 O18 79.3(3) . .
O17 Mo5 O18 172.8(3) . 2_565
O14 Mo5 O18 82.2(3) . 2_565
O15 Mo5 O18 78.1(2) . 2_565
O16 Mo5 O18 77.6(2) . 2_565
O18 Mo5 O18 75.3(2) . 2_565
O17 Mo5 Mo6 90.0(2) . .
O14 Mo5 Mo6 134.1(4) . .
O15 Mo5 Mo6 36.4(2) . .
O16 Mo5 Mo6 125.4(2) . .
O18 Mo5 Mo6 46.14(16) . .
O18 Mo5 Mo6 86.50(14) 2_565 .
O17 Mo5 Mo7 87.9(3) . .
O14 Mo5 Mo7 131.8(3) . .
O15 Mo5 Mo7 125.1(2) . .
O16 Mo5 Mo7 36.7(2) . .
O18 Mo5 Mo7 46.37(16) . .
O18 Mo5 Mo7 85.86(15) 2_565 .
Mo6 Mo5 Mo7 91.06(4) . .
O19 Mo6 O24 105.4(4) . .
O19 Mo6 O23 100.0(6) . .
O24 Mo6 O23 101.7(4) . .
O19 Mo6 O15 100.2(5) . .
O24 Mo6 O15 97.0(3) . .
O23 Mo6 O15 147.6(3) . .
O19 Mo6 O18 162.5(3) . .
O24 Mo6 O18 91.7(3) . .
O23 Mo6 O18 79.8(3) . .
O15 Mo6 O18 73.3(2) . .
O19 Mo6 O16 90.9(3) . 2_565
O24 Mo6 O16 161.7(3) . 2_565
O23 Mo6 O16 83.0(3) . 2_565
O15 Mo6 O16 71.6(3) . 2_565
O18 Mo6 O16 71.6(2) . 2_565
O19 Mo6 Mo5 135.1(5) . .
O24 Mo6 Mo5 83.3(2) . .
O23 Mo6 Mo5 121.6(3) . .
O15 Mo6 Mo5 35.05(19) . .
O18 Mo6 Mo5 41.82(14) . .
O16 Mo6 Mo5 79.20(16) 2_565 .
O20 Mo7 O21 105.7(4) . .
O20 Mo7 O22 103.2(7) . .
O21 Mo7 O22 102.3(5) . .
O20 Mo7 O16 99.1(6) . .
O21 Mo7 O16 95.7(4) . .
O22 Mo7 O16 146.2(4) . .
O20 Mo7 O15 92.7(4) . 2_565
O21 Mo7 O15 159.0(3) . 2_565
O22 Mo7 O15 82.8(3) . 2_565
O16 Mo7 O15 71.0(3) . 2_565
O20 Mo7 O18 163.1(4) . .
O21 Mo7 O18 90.2(3) . .
O22 Mo7 O18 78.2(4) . .
O16 Mo7 O18 73.3(2) . .
O15 Mo7 O18 70.7(2) 2_565 .
O20 Mo7 Mo5 134.3(6) . .
O21 Mo7 Mo5 81.8(3) . .
O22 Mo7 Mo5 119.4(3) . .
O16 Mo7 Mo5 35.45(18) . .
O15 Mo7 Mo5 77.99(17) 2_565 .
O18 Mo7 Mo5 41.20(13) . .
O26 Mo8 O25 106.1(5) . .
O26 Mo8 O22 102.8(8) . .
O25 Mo8 O22 100.0(6) . .
O26 Mo8 O23 102.5(8) . .
O25 Mo8 O23 97.0(5) . .
O22 Mo8 O23 144.1(3) . .
O26 Mo8 O14 91.0(4) . 2_565
O25 Mo8 O14 162.8(3) . 2_565
O22 Mo8 O14 77.6(4) . 2_565
O23 Mo8 O14 76.9(4) . 2_565
O26 Mo8 O18 160.3(5) . .
O25 Mo8 O18 93.6(3) . .
O22 Mo8 O18 74.7(3) . .
O23 Mo8 O18 72.9(3) . .
O14 Mo8 O18 69.3(2) 2_565 .
O24 Na1 O11 161.2(3) . .
O24 Na1 O21 106.9(3) . .
O11 Na1 O21 76.2(3) . .
O24 Na1 O12 93.1(3) . .
O11 Na1 O12 69.8(2) . .
O21 Na1 O12 118.4(3) . .
O24 Na1 O8 72.9(2) . .
O11 Na1 O8 108.1(2) . .
O21 Na1 O8 167.7(3) . .
O12 Na1 O8 73.7(2) . .
O24 Na1 O25 72.1(3) . .
O11 Na1 O25 125.4(4) . .
O21 Na1 O25 71.5(4) . .
O12 Na1 O25 164.6(4) . .
O8 Na1 O25 97.2(3) . .
O24 Na1 O4 127.0(3) . .
O11 Na1 O4 68.2(2) . .
O21 Na1 O4 103.9(3) . .
O12 Na1 O4 108.6(2) . .
O8 Na1 O4 68.3(2) . .
O25 Na1 O4 78.4(2) . .
O24 Na1 O17 70.0(2) . .
O11 Na1 O17 95.3(2) . .
O21 Na1 O17 67.0(3) . .
O12 Na1 O17 66.9(2) . .
O8 Na1 O17 122.9(3) . .
O25 Na1 O17 110.2(3) . .
O4 Na1 O17 163.1(3) . .
Mo1 O1 Mo4 117.0(3) . 2_676
Mo1 O2 Mo3 108.3(3) . .
Mo1 O2 Mo2 109.2(2) . 2_676
Mo3 O2 Mo2 104.3(2) . 2_676
Mo1 O3 Mo2 107.4(3) . .
Mo1 O3 Mo3 110.6(3) . 2_676
Mo2 O3 Mo3 104.4(2) . 2_676
Mo1 O4 Na1 127.5(3) . .
Mo1 O5 Mo2 92.5(2) . .
Mo1 O5 Mo1 104.8(2) . 2_676
Mo2 O5 Mo1 98.7(2) . 2_676
Mo1 O5 Mo3 91.2(2) . .
Mo2 O5 Mo3 161.4(3) . .
Mo1 O5 Mo3 98.0(2) 2_676 .
Mo1 O5 Mo4 163.2(3) . .
Mo2 O5 Mo4 86.59(19) . .
Mo1 O5 Mo4 91.97(18) 2_676 .
Mo3 O5 Mo4 84.70(17) . .
Mo2 O8 Na1 129.1(3) . .
Mo2 O9 Mo4 117.0(3) . .
Mo3 O10 Mo4 116.1(3) . .
Mo3 O11 Na1 134.7(3) . .
Mo4 O12 Na1 131.9(4) . .
Mo5 O14 Mo8 116.5(3) . 2_565
Mo5 O15 Mo6 108.5(3) . .
Mo5 O15 Mo7 110.6(3) . 2_565
Mo6 O15 Mo7 104.8(3) . 2_565
Mo5 O16 Mo7 107.9(3) . .
Mo5 O16 Mo6 109.6(3) . 2_565
Mo7 O16 Mo6 104.2(3) . 2_565
Mo5 O17 Na1 125.9(3) . .
Mo5 O18 Mo6 92.0(2) . .
Mo5 O18 Mo5 104.7(2) . 2_565
Mo6 O18 Mo5 98.6(2) . 2_565
Mo5 O18 Mo7 92.4(2) . .
Mo6 O18 Mo7 161.5(3) . .
Mo5 O18 Mo7 97.5(2) 2_565 .
Mo5 O18 Mo8 163.4(3) . .
Mo6 O18 Mo8 85.84(19) . .
Mo5 O18 Mo8 91.93(19) 2_565 .
Mo7 O18 Mo8 84.77(19) . .
Mo7 O21 Na1 133.5(4) . .
Mo7 O22 Mo8 115.8(4) . .
Mo6 O23 Mo8 115.5(4) . .
Mo6 O24 Na1 133.6(4) . .
Mo8 O25 Na1 129.0(4) . .
C7 O27 C6 127.4(18) . .
C17 O29 C16 116.2(8) . .
C27 O31 C26 115.3(8) . .
C1 N1 C3 109.7(12) . .
C1 N1 C5 134.0(14) . .
C3 N1 C5 115.9(14) . .
C2 N2 C1 111.7(13) . .
C2 N2 C4 119.2(16) . .
C1 N2 C4 127.1(14) . .
C11 N3 C13 109.1(9) . .
C11 N3 C15 124.8(9) . .
C13 N3 C15 125.6(9) . .
C11 N4 C12 108.4(9) . .
C11 N4 C14 125.7(10) . .
C12 N4 C14 125.7(10) . .
C21 N5 C23 107.4(9) . .
C21 N5 C25 126.1(9) . .
C23 N5 C25 126.5(9) . .
C21 N6 C22 108.0(9) . .
C21 N6 C24 126.6(9) . .
C22 N6 C24 125.3(9) . .
N2 C1 N1 105.8(12) . .
N2 C1 H1 127.1 . .
N1 C1 H1 127.1 . .
N2 C2 C3 108.4(12) . .
N2 C2 H2 125.8 . .
C3 C2 H2 125.8 . .
N1 C3 C2 104.5(13) . .
N1 C3 H3 127.8 . .
C2 C3 H3 127.8 . .
N2 C4 H4A 109.5 . .
N2 C4 H4B 109.5 . .
H4A C4 H4B 109.5 . .
N2 C4 H4C 109.5 . .
H4A C4 H4C 109.5 . .
H4B C4 H4C 109.5 . .
N1 C5 C6 104.8(13) . .
N1 C5 H5A 110.8 . .
C6 C5 H5A 110.8 . .
N1 C5 H5B 110.8 . .
C6 C5 H5B 110.8 . .
H5A C5 H5B 108.9 . .
C5 C6 O27 108.9(14) . .
C5 C6 H6A 109.9 . .
O27 C6 H6A 109.9 . .
C5 C6 H6B 109.9 . .
O27 C6 H6B 109.9 . .
H6A C6 H6B 108.3 . .
O28 C7 O27 124(3) . .
O28 C7 C8 122(3) . .
O27 C7 C8 114.3(19) . .
C9 C8 C10 123(3) . .
C9 C8 C7 119(2) . .
C10 C8 C7 117(2) . .
C8 C9 H9A 120.0 . .
C8 C9 H9B 120.0 . .
H9A C9 H9B 120.0 . .
C8 C10 H10A 109.5 . .
C8 C10 H10B 109.5 . .
H10A C10 H10B 109.5 . .
C8 C10 H10C 109.5 . .
H10A C10 H10C 109.5 . .
H10B C10 H10C 109.5 . .
N3 C11 N4 109.0(9) . .
N3 C11 H11 125.5 . .
N4 C11 H11 125.5 . .
N4 C12 C13 108.6(9) . .
N4 C12 H12 125.7 . .
C13 C12 H12 125.7 . .
C12 C13 N3 104.8(9) . .
C12 C13 H13 127.6 . .
N3 C13 H13 127.6 . .
N4 C14 H14A 109.5 . .
N4 C14 H14B 109.5 . .
H14A C14 H14B 109.5 . .
N4 C14 H14C 109.5 . .
H14A C14 H14C 109.5 . .
H14B C14 H14C 109.5 . .
N3 C15 C16 110.7(8) . .
N3 C15 H15A 109.5 . .
C16 C15 H15A 109.5 . .
N3 C15 H15B 109.5 . .
C16 C15 H15B 109.5 . .
H15A C15 H15B 108.1 . .
O29 C16 C15 105.2(8) . .
O29 C16 H16A 110.7 . .
C15 C16 H16A 110.7 . .
O29 C16 H16B 110.7 . .
C15 C16 H16B 110.7 . .
H16A C16 H16B 108.8 . .
O30 C17 O29 121.4(10) . .
O30 C17 C18 126.8(11) . .
O29 C17 C18 111.7(9) . .
C19 C18 C17 116.1(11) . .
C19 C18 C20 123.9(11) . .
C17 C18 C20 120.1(10) . .
C18 C19 H19A 120.0 . .
C18 C19 H19B 120.0 . .
H19A C19 H19B 120.0 . .
C18 C20 H20A 109.5 . .
C18 C20 H20B 109.5 . .
H20A C20 H20B 109.5 . .
C18 C20 H20C 109.5 . .
H20A C20 H20C 109.5 . .
H20B C20 H20C 109.5 . .
N6 C21 N5 109.3(9) . .
N6 C21 H21 125.3 . .
N5 C21 H21 125.3 . .
C23 C22 N6 107.9(10) . .
C23 C22 H22 126.1 . .
N6 C22 H22 126.1 . .
C22 C23 N5 107.3(10) . .
C22 C23 H23 126.3 . .
N5 C23 H23 126.3 . .
N6 C24 H24A 109.5 . .
N6 C24 H24B 109.5 . .
H24A C24 H24B 109.5 . .
N6 C24 H24C 109.5 . .
H24A C24 H24C 109.5 . .
H24B C24 H24C 109.5 . .
N5 C25 C26 111.7(8) . .
N5 C25 H25A 109.3 . .
C26 C25 H25A 109.3 . .
N5 C25 H25B 109.3 . .
C26 C25 H25B 109.3 . .
H25A C25 H25B 107.9 . .
O31 C26 C25 107.1(8) . .
O31 C26 H26A 110.3 . .
C25 C26 H26A 110.3 . .
O31 C26 H26B 110.3 . .
C25 C26 H26B 110.3 . .
H26A C26 H26B 108.6 . .
O32 C27 O31 122.8(10) . .
O32 C27 C28 126.3(12) . .
O31 C27 C28 110.9(10) . .
C29 C28 C30 123.5(13) . .
C29 C28 C27 117.8(13) . .
C30 C28 C27 118.6(12) . .
C28 C29 H29A 120.0 . .
C28 C29 H29B 120.0 . .
H29A C29 H29B 120.0 . .
C28 C30 H30A 109.5 . .
C28 C30 H30B 109.5 . .
H30A C30 H30B 109.5 . .
C28 C30 H30C 109.5 . .
H30A C30 H30C 109.5 . .
H30B C30 H30C 109.5 . .

loop_
_geom_bond_atom_site_label_1
_geom_bond_atom_site_label_2
_geom_bond_distance
_geom_bond_site_symmetry_2
Mo1 O4 1.688(6) .
Mo1 O1 1.744(6) .
Mo1 O2 1.957(6) .
Mo1 O3 1.964(6) .
Mo1 O5 2.135(5) .
Mo1 O5 2.315(5) 2_676
Mo1 Mo2 3.1990(11) .
Mo1 Mo3 3.2128(10) .
Mo2 O8 1.703(6) .
Mo2 O7 1.707(6) .
Mo2 O9 1.891(6) .
Mo2 O3 2.006(6) .
Mo2 O5 2.293(6) .
Mo2 O2 2.325(6) 2_676
Mo3 O6 1.688(7) .
Mo3 O11 1.701(6) .
Mo3 O10 1.902(6) .
Mo3 O2 2.005(5) .
Mo3 O3 2.319(6) 2_676
Mo3 O5 2.358(6) .
Mo4 O12 1.699(7) .
Mo4 O13 1.701(7) .
Mo4 O10 1.920(6) .
Mo4 O9 1.930(6) .
Mo4 O1 2.268(6) 2_676
Mo4 O5 2.454(5) .
Mo5 O17 1.699(6) .
Mo5 O14 1.733(7) .
Mo5 O15 1.926(7) .
Mo5 O16 1.961(7) .
Mo5 O18 2.122(5) .
Mo5 O18 2.308(5) 2_565
Mo5 Mo6 3.1794(11) .
Mo5 Mo7 3.2180(14) .
Mo6 O19 1.691(9) .
Mo6 O24 1.696(7) .
Mo6 O23 1.827(9) .
Mo6 O15 1.992(8) .
Mo6 O18 2.294(6) .
Mo6 O16 2.302(7) 2_565
Mo7 O20 1.690(10) .
Mo7 O21 1.699(8) .
Mo7 O22 1.887(11) .
Mo7 O16 2.019(9) .
Mo7 O15 2.310(6) 2_565
Mo7 O18 2.331(6) .
Mo8 O26 1.675(10) .
Mo8 O25 1.709(9) .
Mo8 O22 1.919(13) .
Mo8 O23 1.995(12) .
Mo8 O14 2.277(8) 2_565
Mo8 O18 2.451(5) .
Na1 O24 2.529(8) .
Na1 O11 2.575(8) .
Na1 O21 2.613(9) .
Na1 O12 2.630(8) .
Na1 O8 2.633(7) .
Na1 O25 2.653(10) .
Na1 O4 2.667(7) .
Na1 O17 2.669(8) .
O1 Mo4 2.268(6) 2_676
O2 Mo2 2.325(6) 2_676
O3 Mo3 2.319(6) 2_676
O5 Mo1 2.315(5) 2_676
O14 Mo8 2.277(8) 2_565
O15 Mo7 2.310(6) 2_565
O16 Mo6 2.302(7) 2_565
O18 Mo5 2.308(5) 2_565
O27 C7 1.31(3) .
O27 C6 1.59(2) .
O28 C7 1.21(2) .
O29 C17 1.358(13) .
O29 C16 1.444(13) .
O30 C17 1.204(13) .
O31 C27 1.356(13) .
O31 C26 1.444(11) .
O32 C27 1.195(13) .
N1 C1 1.385(17) .
N1 C3 1.393(17) .
N1 C5 1.434(16) .
N2 C2 1.316(17) .
N2 C1 1.364(17) .
N2 C4 1.390(18) .
N3 C11 1.315(13) .
N3 C13 1.390(12) .
N3 C15 1.463(12) .
N4 C11 1.321(12) .
N4 C12 1.354(14) .
N4 C14 1.462(14) .
N5 C21 1.320(12) .
N5 C23 1.377(13) .
N5 C25 1.473(12) .
N6 C21 1.312(13) .
N6 C22 1.364(14) .
N6 C24 1.469(13) .
C1 H1 0.9500 .
C2 C3 1.43(2) .
C2 H2 0.9500 .
C3 H3 0.9500 .
C4 H4A 0.9800 .
C4 H4B 0.9800 .
C4 H4C 0.9800 .
C5 C6 1.53(3) .
C5 H5A 0.9900 .
C5 H5B 0.9900 .
C6 H6A 0.9900 .
C6 H6B 0.9900 .
C7 C8 1.56(4) .
C8 C9 1.36(3) .
C8 C10 1.42(3) .
C9 H9A 0.9500 .
C9 H9B 0.9500 .
C10 H10A 0.9800 .
C10 H10B 0.9800 .
C10 H10C 0.9800 .
C11 H11 0.9500 .
C12 C13 1.357(16) .
C12 H12 0.9500 .
C13 H13 0.9500 .
C14 H14A 0.9800 .
C14 H14B 0.9800 .
C14 H14C 0.9800 .
C15 C16 1.515(14) .
C15 H15A 0.9900 .
C15 H15B 0.9900 .
C16 H16A 0.9900 .
C16 H16B 0.9900 .
C17 C18 1.477(15) .
C18 C19 1.341(17) .
C18 C20 1.485(15) .
C19 H19A 0.9500 .
C19 H19B 0.9500 .
C20 H20A 0.9800 .
C20 H20B 0.9800 .
C20 H20C 0.9800 .
C21 H21 0.9500 .
C22 C23 1.318(16) .
C22 H22 0.9500 .
C23 H23 0.9500 .
C24 H24A 0.9800 .
C24 H24B 0.9800 .
C24 H24C 0.9800 .
C25 C26 1.501(14) .
C25 H25A 0.9900 .
C25 H25B 0.9900 .
C26 H26A 0.9900 .
C26 H26B 0.9900 .
C27 C28 1.488(15) .
C28 C29 1.342(19) .
C28 C30 1.459(19) .
C29 H29A 0.9500 .
C29 H29B 0.9500 .
C30 H30A 0.9800 .
C30 H30B 0.9800 .
C30 H30C 0.9800 .

loop_
_geom_torsion_atom_site_label_1
_geom_torsion_atom_site_label_2
_geom_torsion_atom_site_label_3
_geom_torsion_atom_site_label_4
_geom_torsion
_geom_torsion_site_symmetry_1
_geom_torsion_site_symmetry_4
O4 Mo1 O1 Mo4 179.5(3) . 2_676
O2 Mo1 O1 Mo4 -78.0(3) . 2_676
O3 Mo1 O1 Mo4 75.8(3) . 2_676
O5 Mo1 O1 Mo4 0.6(9) . 2_676
O5 Mo1 O1 Mo4 -1.2(3) 2_676 2_676
Mo2 Mo1 O1 Mo4 76.1(4) . 2_676
Mo3 Mo1 O1 Mo4 -78.1(4) . 2_676
O1 Mo1 O4 Na1 -179.1(4) . .
O2 Mo1 O4 Na1 81.2(4) . .
O3 Mo1 O4 Na1 -79.3(4) . .
O5 Mo1 O4 Na1 0.4(4) . .
Mo2 Mo1 O4 Na1 -44.6(3) . .
Mo3 Mo1 O4 Na1 46.9(3) . .
O7 Mo2 O8 Na1 -173.3(4) . .
O9 Mo2 O8 Na1 -66.8(4) . .
O3 Mo2 O8 Na1 85.8(4) . .
O5 Mo2 O8 Na1 11.4(4) . .
O2 Mo2 O8 Na1 43.8(11) 2_676 .
Mo1 Mo2 O8 Na1 52.0(4) . .
O8 Mo2 O9 Mo4 69.1(4) . .
O7 Mo2 O9 Mo4 178.1(3) . .
O3 Mo2 O9 Mo4 -54.8(6) . .
O5 Mo2 O9 Mo4 -22.4(3) . .
O2 Mo2 O9 Mo4 -95.0(3) 2_676 .
Mo1 Mo2 O9 Mo4 -21.5(4) . .
O6 Mo3 O11 Na1 176.3(5) . .
O10 Mo3 O11 Na1 70.1(5) . .
O2 Mo3 O11 Na1 -80.8(5) . .
O3 Mo3 O11 Na1 -25.8(11) 2_676 .
O5 Mo3 O11 Na1 -7.4(5) . .
Mo1 Mo3 O11 Na1 -48.5(4) . .
O13 Mo4 O12 Na1 178.7(5) . .
O10 Mo4 O12 Na1 -76.1(5) . .
O9 Mo4 O12 Na1 71.9(5) . .
O1 Mo4 O12 Na1 -1.4(13) 2_676 .
O5 Mo4 O12 Na1 -1.1(5) . .
O17 Mo5 O14 Mo8 -179.5(5) . 2_565
O15 Mo5 O14 Mo8 75.2(5) . 2_565
O16 Mo5 O14 Mo8 -78.3(5) . 2_565
O18 Mo5 O14 Mo8 -3.9(14) . 2_565
O18 Mo5 O14 Mo8 -1.7(5) 2_565 2_565
Mo6 Mo5 O14 Mo8 75.7(6) . 2_565
Mo7 Mo5 O14 Mo8 -78.9(7) . 2_565
O14 Mo5 O17 Na1 -177.9(5) . .
O15 Mo5 O17 Na1 -76.3(5) . .
O16 Mo5 O17 Na1 84.1(4) . .
O18 Mo5 O17 Na1 3.8(4) . .
Mo6 Mo5 O17 Na1 -41.9(4) . .
Mo7 Mo5 O17 Na1 49.2(4) . .
O20 Mo7 O21 Na1 175.5(8) . .
O22 Mo7 O21 Na1 67.8(8) . .
O16 Mo7 O21 Na1 -83.4(7) . .
O15 Mo7 O21 Na1 -34.3(17) 2_565 .
O18 Mo7 O21 Na1 -10.2(7) . .
Mo5 Mo7 O21 Na1 -50.7(7) . .
O20 Mo7 O22 Mo8 -173.9(5) . .
O21 Mo7 O22 Mo8 -64.3(5) . .
O16 Mo7 O22 Mo8 56.2(7) . .
O15 Mo7 O22 Mo8 95.0(5) 2_565 .
O18 Mo7 O22 Mo8 23.3(4) . .
Mo5 Mo7 O22 Mo8 23.2(5) . .
O19 Mo6 O23 Mo8 175.6(4) . .
O24 Mo6 O23 Mo8 67.3(5) . .
O15 Mo6 O23 Mo8 -56.6(9) . .
O18 Mo6 O23 Mo8 -22.3(4) . .
O16 Mo6 O23 Mo8 -94.7(4) 2_565 .
Mo5 Mo6 O23 Mo8 -22.0(5) . .
O19 Mo6 O24 Na1 -175.0(7) . .
O23 Mo6 O24 Na1 -71.0(6) . .
O15 Mo6 O24 Na1 82.3(5) . .
O18 Mo6 O24 Na1 8.9(5) . .
O16 Mo6 O24 Na1 32.3(14) 2_565 .
Mo5 Mo6 O24 Na1 50.0(5) . .
O26 Mo8 O25 Na1 178.5(10) . .
O22 Mo8 O25 Na1 -74.9(8) . .
O23 Mo8 O25 Na1 73.4(8) . .
O14 Mo8 O25 Na1 5(2) 2_565 .
O18 Mo8 O25 Na1 0.2(8) . .
C2 N2 C1 N1 -1.3(17) . .
C4 N2 C1 N1 -165(2) . .
C3 N1 C1 N2 1.6(17) . .
C5 N1 C1 N2 173.1(16) . .
C1 N2 C2 C3 0.5(18) . .
C4 N2 C2 C3 165(2) . .
C1 N1 C3 C2 -1.3(18) . .
C5 N1 C3 C2 -174.5(13) . .
N2 C2 C3 N1 0.5(18) . .
C1 N1 C5 C6 88.1(19) . .
C3 N1 C5 C6 -100.8(17) . .
N1 C5 C6 O27 67.7(18) . .
C7 O27 C6 C5 -148.7(17) . .
C6 O27 C7 O28 9(3) . .
C6 O27 C7 C8 -174.8(13) . .
O28 C7 C8 C9 6(3) . .
O27 C7 C8 C9 -170.7(17) . .
O28 C7 C8 C10 -173.6(18) . .
O27 C7 C8 C10 10(2) . .
C13 N3 C11 N4 -1.6(11) . .
C15 N3 C11 N4 -174.0(9) . .
C12 N4 C11 N3 1.7(12) . .
C14 N4 C11 N3 178.3(9) . .
C11 N4 C12 C13 -1.2(13) . .
C14 N4 C12 C13 -177.8(10) . .
N4 C12 C13 N3 0.2(12) . .
C11 N3 C13 C12 0.8(11) . .
C15 N3 C13 C12 173.2(9) . .
C11 N3 C15 C16 83.9(12) . .
C13 N3 C15 C16 -87.3(12) . .
C17 O29 C16 C15 166.8(8) . .
N3 C15 C16 O29 -62.4(10) . .
C16 O29 C17 O30 0.7(15) . .
C16 O29 C17 C18 -179.2(8) . .
O30 C17 C18 C19 4.2(18) . .
O29 C17 C18 C19 -175.9(10) . .
O30 C17 C18 C20 -176.6(11) . .
O29 C17 C18 C20 3.3(14) . .
C22 N6 C21 N5 -1.7(13) . .
C24 N6 C21 N5 -178.6(10) . .
C23 N5 C21 N6 2.1(13) . .
C25 N5 C21 N6 -176.7(9) . .
C21 N6 C22 C23 0.6(14) . .
C24 N6 C22 C23 177.6(12) . .
N6 C22 C23 N5 0.6(15) . .
C21 N5 C23 C22 -1.7(15) . .
C25 N5 C23 C22 177.1(10) . .
C21 N5 C25 C26 -79.2(12) . .
C23 N5 C25 C26 102.3(12) . .
C27 O31 C26 C25 -169.6(9) . .
N5 C25 C26 O31 -66.1(10) . .
C26 O31 C27 O32 1.2(16) . .
C26 O31 C27 C28 -176.1(9) . .
O32 C27 C28 C29 0(2) . .
O31 C27 C28 C29 177.1(12) . .
O32 C27 C28 C30 177.6(13) . .
O31 C27 C28 C30 -5.2(16) . .
